data_1574308
loop_
_publ_author_name
'Hanna, Fergal E.'
'Bond, Andrew D.'
'Hunter, Christopher A.'

_publ_section_title
;
 Quantification of the effects of n-\p* interactions on the H-bonding
 properties of amide groups
;
_journal_issue 18
_journal_name_full 'Chemical Science'
_journal_page_first 7894
_journal_page_last 7901
_journal_paper_doi 10.1039/D4SC08331H
_journal_volume 16
_journal_year 2025
_chemical_absolute_configuration ad
_chemical_formula_moiety 'C14 H24 N2 O2'
_chemical_formula_sum 'C14 H24 N2 O2'
_chemical_formula_weight 252.35
_space_group_crystal_system orthorhombic
_space_group_IT_number 19
_space_group_name_Hall 'P 2ac 2ab'
_space_group_name_H-M_alt 'P 21 21 21'
_atom_sites_solution_hydrogens geom
_atom_sites_solution_primary dual
_atom_sites_solution_secondary difmap
_audit_creation_method SHELXL-2019/2
_audit_update_record
;
2024-10-02 deposited with the CCDC.	2025-03-28 downloaded from the CCDC.
;
_cell_angle_alpha 90
_cell_angle_beta 90
_cell_angle_gamma 90
_cell_formula_units_Z 4
_cell_length_a 5.7109(2)
_cell_length_b 14.3218(5)
_cell_length_c 17.0215(6)
_cell_measurement_reflns_used 4607
_cell_measurement_temperature 180(2)
_cell_measurement_theta_max 68.05
_cell_measurement_theta_min 6.05
_cell_volume 1392.19(8)
_computing_cell_refinement 'SAINT (Bruker, 2016)'
_computing_data_collection 'APEX5 (Bruker, 2023)'
_computing_data_reduction SAINT
_computing_molecular_graphics 'Mercury (Macrae et al., 2008)'
_computing_publication_material SHELXL
_computing_structure_refinement 'SHELXL (Sheldrick, 2015)'
_computing_structure_solution 'SHELXT (Sheldrick, 2015)'
_diffrn_ambient_temperature 180(2)
_diffrn_measured_fraction_theta_full 0.995
_diffrn_measured_fraction_theta_max 0.994
_diffrn_measurement_device_type 'Bruker D8-QUEST PHOTON-III'
_diffrn_measurement_method '\w and \f-scans'
_diffrn_radiation_type CuK\a
_diffrn_radiation_wavelength 1.54178
_diffrn_reflns_av_R_equivalents 0.0399
_diffrn_reflns_av_unetI/netI 0.0342
_diffrn_reflns_Laue_measured_fraction_full 0.995
_diffrn_reflns_Laue_measured_fraction_max 0.994
_diffrn_reflns_limit_h_max 6
_diffrn_reflns_limit_h_min -6
_diffrn_reflns_limit_k_max 16
_diffrn_reflns_limit_k_min -17
_diffrn_reflns_limit_l_max 20
_diffrn_reflns_limit_l_min -17
_diffrn_reflns_number 9121
_diffrn_reflns_point_group_measured_fraction_full 0.990
_diffrn_reflns_point_group_measured_fraction_max 0.989
_diffrn_reflns_theta_full 67.679
_diffrn_reflns_theta_max 68.148
_diffrn_reflns_theta_min 6.048
_diffrn_source 'Incoatec I\mS Cu microsource'
_exptl_absorpt_coefficient_mu 0.640
_exptl_absorpt_correction_T_max 0.7531
_exptl_absorpt_correction_T_min 0.6488
_exptl_absorpt_correction_type multi-scan
_exptl_absorpt_process_details 'SADABS (Bruker, 2016)'
_exptl_crystal_colour colourless
_exptl_crystal_density_diffrn 1.204
_exptl_crystal_description block
_exptl_crystal_F_000 552
_exptl_crystal_size_max 0.250
_exptl_crystal_size_mid 0.100
_exptl_crystal_size_min 0.040
_refine_diff_density_max 0.139
_refine_diff_density_min -0.190
_refine_diff_density_rms 0.045
_refine_ls_abs_structure_details
;
Flack x determined using 941 quotients [(I+)-(I-)]/[(I+)+(I-)]
(Parsons, Flack and Wagner, Acta Cryst. B69 (2013) 249-259).
;
_refine_ls_abs_structure_Flack -0.08(13)
_refine_ls_extinction_method none
_refine_ls_goodness_of_fit_ref 1.080
_refine_ls_hydrogen_treatment constr
_refine_ls_matrix_type full
_refine_ls_number_parameters 166
_refine_ls_number_reflns 2523
_refine_ls_number_restraints 0
_refine_ls_restrained_S_all 1.080
_refine_ls_R_factor_all 0.0359
_refine_ls_R_factor_gt 0.0342
_refine_ls_shift/su_max 0.000
_refine_ls_shift/su_mean 0.000
_refine_ls_structure_factor_coef Fsqd
_refine_ls_weighting_details 'w=1/[\s^2^(Fo^2^)+(0.0431P)^2^+0.1652P] where P=(Fo^2^+2Fc^2^)/3'
_refine_ls_weighting_scheme calc
_refine_ls_wR_factor_gt 0.0827
_refine_ls_wR_factor_ref 0.0843
_reflns_Friedel_coverage 0.688
_reflns_Friedel_fraction_full 0.983
_reflns_Friedel_fraction_max 0.983
_reflns_number_gt 2404
_reflns_number_total 2523
_reflns_threshold_expression 'I > 2\s(I)'
_cod_data_source_file d4sc08331h2.cif
_cod_data_source_block 5
_cod_depositor_comments 'Adding full bibliography for 1574308--1574310.cif.'
_cod_database_code 1574308
_cambridge_user_name 'Fergal Hanna'
_cambridge_user_crsid feh27
_cambridge_supervisor_name 'Chris Hunter'
_cambridge_supervisor_crsid ch664
_cambridge_crystallographer_name 'Andrew Bond'
_cambridge_crystallographer_crsid adb29
_cambridge_sample_id FHBK4-152
_cambridge_data_id CH_B1_0081
_shelx_space_group_comment
;
The symmetry employed for this shelxl refinement is uniquely defined
by the following loop, which should always be used as a source of
symmetry information in preference to the above space-group names.
They are only intended as comments.
;
_shelx_estimated_absorpt_t_min 0.856
_shelx_estimated_absorpt_t_max 0.975

loop_
_space_group_symop_operation_xyz
'x, y, z'
'-x+1/2, -y, z+1/2'
'-x, y+1/2, -z+1/2'
'x+1/2, -y+1/2, -z'

loop_
_atom_site_label
_atom_site_type_symbol
_atom_site_fract_x
_atom_site_fract_y
_atom_site_fract_z
_atom_site_U_iso_or_equiv
_atom_site_adp_type
_atom_site_occupancy
_atom_site_site_symmetry_order
_atom_site_calc_flag
_atom_site_refinement_flags_posn
_atom_site_refinement_flags_adp
_atom_site_refinement_flags_occupancy
_atom_site_disorder_assembly
_atom_site_disorder_group
O1 O 0.5064(3) 0.44955(9) 0.39930(8) 0.0341(4) Uani 1 1 d . . . . .
O2 O 0.1768(3) 0.42716(10) 0.55352(9) 0.0330(3) Uani 1 1 d . . . . .
N1 N 0.4814(3) 0.55649(10) 0.49392(9) 0.0254(4) Uani 1 1 d . . . . .
N2 N 0.4639(3) 0.32941(11) 0.59213(9) 0.0275(4) Uani 1 1 d . . . . .
C1 C 0.4448(3) 0.52839(12) 0.41861(11) 0.0241(4) Uani 1 1 d . . . . .
C2 C 0.3248(4) 0.59302(13) 0.35814(11) 0.0293(4) Uani 1 1 d . . . . .
C3 C 0.4229(4) 0.69304(13) 0.35720(13) 0.0360(5) Uani 1 1 d . . . . .
H3A H 0.368649 0.726619 0.403944 0.054 Uiso 1 1 calc R U . . .
H3B H 0.368214 0.725436 0.309931 0.054 Uiso 1 1 calc R U . . .
H3C H 0.594434 0.690772 0.357134 0.054 Uiso 1 1 calc R U . . .
C4 C 0.0610(4) 0.59439(15) 0.37466(16) 0.0442(6) Uani 1 1 d . . . . .
H4A H 0.032416 0.622588 0.426229 0.066 Uiso 1 1 calc R U . . .
H4B H 0.000495 0.530360 0.374239 0.066 Uiso 1 1 calc R U . . .
H4C H -0.018557 0.631095 0.334056 0.066 Uiso 1 1 calc R U . . .
C5 C 0.3652(6) 0.54979(18) 0.27689(13) 0.0530(7) Uani 1 1 d . . . . .
H5A H 0.286543 0.587759 0.236920 0.079 Uiso 1 1 calc R U . . .
H5B H 0.301384 0.486284 0.275969 0.079 Uiso 1 1 calc R U . . .
H5C H 0.533534 0.547698 0.265836 0.079 Uiso 1 1 calc R U . . .
C6 C 0.4043(5) 0.64143(14) 0.53448(12) 0.0378(5) Uani 1 1 d . . . . .
H6A H 0.241266 0.657443 0.519960 0.045 Uiso 1 1 calc R U . . .
H6B H 0.507364 0.694829 0.521531 0.045 Uiso 1 1 calc R U . . .
C7 C 0.4216(5) 0.61661(15) 0.62148(12) 0.0416(6) Uani 1 1 d . . . . .
H7A H 0.462943 0.672058 0.653333 0.050 Uiso 1 1 calc R U . . .
H7B H 0.272423 0.590238 0.641091 0.050 Uiso 1 1 calc R U . . .
C8 C 0.6162(4) 0.54411(15) 0.62366(12) 0.0386(5) Uani 1 1 d . . . . .
H8A H 0.604500 0.504583 0.671213 0.046 Uiso 1 1 calc R U . . .
H8B H 0.772314 0.574124 0.622372 0.046 Uiso 1 1 calc R U . . .
C9 C 0.5723(4) 0.48671(13) 0.54880(11) 0.0267(4) Uani 1 1 d . . . . .
H9A H 0.720851 0.458433 0.528811 0.032 Uiso 1 1 calc R U . . .
C10 C 0.3857(3) 0.41135(13) 0.56379(11) 0.0252(4) Uani 1 1 d . . . . .
C11 C 0.3002(4) 0.25431(12) 0.61403(11) 0.0269(4) Uani 1 1 d . . . . .
H11A H 0.204280 0.234736 0.568455 0.032 Uiso 1 1 calc R U . . .
H11B H 0.194955 0.274455 0.657035 0.032 Uiso 1 1 calc R U . . .
C12 C 0.4608(4) 0.17585(14) 0.64084(14) 0.0380(5) Uani 1 1 d . . . . .
H12A H 0.498571 0.133402 0.596715 0.046 Uiso 1 1 calc R U . . .
H12B H 0.387665 0.139243 0.683634 0.046 Uiso 1 1 calc R U . . .
C13 C 0.6793(4) 0.22604(13) 0.66983(12) 0.0320(5) Uani 1 1 d . . . . .
H13A H 0.656665 0.250890 0.723570 0.038 Uiso 1 1 calc R U . . .
H13B H 0.817023 0.184067 0.669446 0.038 Uiso 1 1 calc R U . . .
C14 C 0.7069(4) 0.30436(14) 0.61057(12) 0.0308(4) Uani 1 1 d . . . . .
H14A H 0.792250 0.357935 0.633592 0.037 Uiso 1 1 calc R U . . .
H14B H 0.790978 0.282665 0.563104 0.037 Uiso 1 1 calc R U . . .

loop_
_atom_site_aniso_label
_atom_site_aniso_U_11
_atom_site_aniso_U_22
_atom_site_aniso_U_33
_atom_site_aniso_U_23
_atom_site_aniso_U_13
_atom_site_aniso_U_12
O1 0.0407(9) 0.0273(7) 0.0342(7) -0.0020(6) -0.0007(6) 0.0099(6)
O2 0.0208(8) 0.0363(7) 0.0419(8) 0.0088(6) -0.0022(6) 0.0019(6)
N1 0.0290(9) 0.0229(7) 0.0243(7) 0.0031(6) -0.0007(6) 0.0013(6)
N2 0.0190(9) 0.0293(8) 0.0342(8) 0.0096(7) -0.0018(7) -0.0025(6)
C1 0.0223(10) 0.0244(9) 0.0256(9) 0.0024(7) 0.0024(8) -0.0008(7)
C2 0.0333(12) 0.0263(9) 0.0281(9) 0.0042(7) -0.0037(8) 0.0008(8)
C3 0.0390(13) 0.0307(10) 0.0382(11) 0.0115(8) 0.0004(10) -0.0023(9)
C4 0.0330(13) 0.0357(11) 0.0640(15) 0.0124(10) -0.0131(11) -0.0016(10)
C5 0.088(2) 0.0449(12) 0.0265(11) 0.0029(10) -0.0097(11) 0.0060(14)
C6 0.0564(16) 0.0269(10) 0.0301(10) -0.0028(8) -0.0001(10) 0.0043(9)
C7 0.0615(17) 0.0351(10) 0.0283(10) -0.0041(8) -0.0004(10) -0.0009(10)
C8 0.0468(14) 0.0392(11) 0.0297(10) 0.0050(9) -0.0102(9) -0.0116(10)
C9 0.0245(11) 0.0282(9) 0.0275(10) 0.0072(7) -0.0037(8) -0.0003(8)
C10 0.0229(10) 0.0292(9) 0.0236(9) 0.0038(7) -0.0013(7) 0.0007(7)
C11 0.0253(10) 0.0265(9) 0.0290(9) 0.0013(7) 0.0002(8) -0.0050(8)
C12 0.0336(13) 0.0260(9) 0.0544(13) 0.0071(9) -0.0051(10) -0.0028(9)
C13 0.0293(11) 0.0298(9) 0.0368(11) 0.0075(8) -0.0042(9) 0.0006(9)
C14 0.0214(10) 0.0364(10) 0.0346(10) 0.0086(8) -0.0034(8) 0.0008(8)

loop_
_atom_type_symbol
_atom_type_description
_atom_type_scat_dispersion_real
_atom_type_scat_dispersion_imag
_atom_type_scat_source
C C 0.0181 0.0091 'International Tables Vol C Tables 4.2.6.8 and 6.1.1.4'
H H 0.0000 0.0000 'International Tables Vol C Tables 4.2.6.8 and 6.1.1.4'
N N 0.0311 0.0180 'International Tables Vol C Tables 4.2.6.8 and 6.1.1.4'
O O 0.0492 0.0322 'International Tables Vol C Tables 4.2.6.8 and 6.1.1.4'

loop_
_geom_angle_atom_site_label_1
_geom_angle_atom_site_label_2
_geom_angle_atom_site_label_3
_geom_angle
_geom_angle_site_symmetry_1
_geom_angle_site_symmetry_3
_geom_angle_publ_flag
C1 N1 C9 117.02(15) . . ?
C1 N1 C6 130.01(16) . . ?
C9 N1 C6 111.88(15) . . ?
C10 N2 C14 127.17(16) . . ?
C10 N2 C11 121.12(17) . . ?
C14 N2 C11 111.58(15) . . ?
O1 C1 N1 118.72(17) . . ?
O1 C1 C2 120.00(17) . . ?
N1 C1 C2 121.27(16) . . ?
C4 C2 C5 108.6(2) . . ?
C4 C2 C3 110.37(17) . . ?
C5 C2 C3 108.17(18) . . ?
C4 C2 C1 108.76(17) . . ?
C5 C2 C1 107.00(17) . . ?
C3 C2 C1 113.79(17) . . ?
C2 C3 H3A 109.5 . . ?
C2 C3 H3B 109.5 . . ?
H3A C3 H3B 109.5 . . ?
C2 C3 H3C 109.5 . . ?
H3A C3 H3C 109.5 . . ?
H3B C3 H3C 109.5 . . ?
C2 C4 H4A 109.5 . . ?
C2 C4 H4B 109.5 . . ?
H4A C4 H4B 109.5 . . ?
C2 C4 H4C 109.5 . . ?
H4A C4 H4C 109.5 . . ?
H4B C4 H4C 109.5 . . ?
C2 C5 H5A 109.5 . . ?
C2 C5 H5B 109.5 . . ?
H5A C5 H5B 109.5 . . ?
C2 C5 H5C 109.5 . . ?
H5A C5 H5C 109.5 . . ?
H5B C5 H5C 109.5 . . ?
N1 C6 C7 104.12(16) . . ?
N1 C6 H6A 110.9 . . ?
C7 C6 H6A 110.9 . . ?
N1 C6 H6B 110.9 . . ?
C7 C6 H6B 110.9 . . ?
H6A C6 H6B 109.0 . . ?
C8 C7 C6 103.30(18) . . ?
C8 C7 H7A 111.1 . . ?
C6 C7 H7A 111.1 . . ?
C8 C7 H7B 111.1 . . ?
C6 C7 H7B 111.1 . . ?
H7A C7 H7B 109.1 . . ?
C7 C8 C9 103.04(18) . . ?
C7 C8 H8A 111.2 . . ?
C9 C8 H8A 111.2 . . ?
C7 C8 H8B 111.2 . . ?
C9 C8 H8B 111.2 . . ?
H8A C8 H8B 109.1 . . ?
N1 C9 C8 102.82(15) . . ?
N1 C9 C10 109.85(16) . . ?
C8 C9 C10 110.55(16) . . ?
N1 C9 H9A 111.1 . . ?
C8 C9 H9A 111.1 . . ?
C10 C9 H9A 111.1 . . ?
O2 C10 N2 122.35(18) . . ?
O2 C10 C9 121.37(17) . . ?
N2 C10 C9 116.21(17) . . ?
N2 C11 C12 103.43(16) . . ?
N2 C11 H11A 111.1 . . ?
C12 C11 H11A 111.1 . . ?
N2 C11 H11B 111.1 . . ?
C12 C11 H11B 111.1 . . ?
H11A C11 H11B 109.0 . . ?
C11 C12 C13 104.06(16) . . ?
C11 C12 H12A 110.9 . . ?
C13 C12 H12A 110.9 . . ?
C11 C12 H12B 110.9 . . ?
C13 C12 H12B 110.9 . . ?
H12A C12 H12B 109.0 . . ?
C14 C13 C12 102.63(17) . . ?
C14 C13 H13A 111.2 . . ?
C12 C13 H13A 111.2 . . ?
C14 C13 H13B 111.2 . . ?
C12 C13 H13B 111.2 . . ?
H13A C13 H13B 109.2 . . ?
N2 C14 C13 103.00(17) . . ?
N2 C14 H14A 111.2 . . ?
C13 C14 H14A 111.2 . . ?
N2 C14 H14B 111.2 . . ?
C13 C14 H14B 111.2 . . ?
H14A C14 H14B 109.1 . . ?

loop_
_geom_bond_atom_site_label_1
_geom_bond_atom_site_label_2
_geom_bond_distance
_geom_bond_site_symmetry_2
_geom_bond_publ_flag
O1 C1 1.227(2) . ?
O2 C10 1.227(3) . ?
N1 C1 1.360(2) . ?
N1 C9 1.463(2) . ?
N1 C6 1.467(3) . ?
N2 C10 1.345(2) . ?
N2 C14 1.467(3) . ?
N2 C11 1.473(2) . ?
C1 C2 1.545(3) . ?
C2 C4 1.533(3) . ?
C2 C5 1.533(3) . ?
C2 C3 1.538(3) . ?
C3 H3A 0.9800 . ?
C3 H3B 0.9800 . ?
C3 H3C 0.9800 . ?
C4 H4A 0.9800 . ?
C4 H4B 0.9800 . ?
C4 H4C 0.9800 . ?
C5 H5A 0.9800 . ?
C5 H5B 0.9800 . ?
C5 H5C 0.9800 . ?
C6 C7 1.526(3) . ?
C6 H6A 0.9900 . ?
C6 H6B 0.9900 . ?
C7 C8 1.521(4) . ?
C7 H7A 0.9900 . ?
C7 H7B 0.9900 . ?
C8 C9 1.537(3) . ?
C8 H8A 0.9900 . ?
C8 H8B 0.9900 . ?
C9 C10 1.538(3) . ?
C9 H9A 1.0000 . ?
C11 C12 1.521(3) . ?
C11 H11A 0.9900 . ?
C11 H11B 0.9900 . ?
C12 C13 1.522(3) . ?
C12 H12A 0.9900 . ?
C12 H12B 0.9900 . ?
C13 C14 1.517(3) . ?
C13 H13A 0.9900 . ?
C13 H13B 0.9900 . ?
C14 H14A 0.9900 . ?
C14 H14B 0.9900 . ?

loop_
_geom_torsion_atom_site_label_1
_geom_torsion_atom_site_label_2
_geom_torsion_atom_site_label_3
_geom_torsion_atom_site_label_4
_geom_torsion
_geom_torsion_site_symmetry_1
_geom_torsion_site_symmetry_2
_geom_torsion_site_symmetry_3
_geom_torsion_site_symmetry_4
_geom_torsion_publ_flag
C9 N1 C1 O1 -5.7(3) . . . . ?
C6 N1 C1 O1 -172.7(2) . . . . ?
C9 N1 C1 C2 173.35(17) . . . . ?
C6 N1 C1 C2 6.3(3) . . . . ?
O1 C1 C2 C4 102.8(2) . . . . ?
N1 C1 C2 C4 -76.3(2) . . . . ?
O1 C1 C2 C5 -14.3(3) . . . . ?
N1 C1 C2 C5 166.6(2) . . . . ?
O1 C1 C2 C3 -133.7(2) . . . . ?
N1 C1 C2 C3 47.2(3) . . . . ?
C1 N1 C6 C7 160.2(2) . . . . ?
C9 N1 C6 C7 -7.3(3) . . . . ?
N1 C6 C7 C8 28.4(2) . . . . ?
C6 C7 C8 C9 -38.5(2) . . . . ?
C1 N1 C9 C8 174.18(18) . . . . ?
C6 N1 C9 C8 -16.5(2) . . . . ?
C1 N1 C9 C10 -68.1(2) . . . . ?
C6 N1 C9 C10 101.2(2) . . . . ?
C7 C8 C9 N1 33.6(2) . . . . ?
C7 C8 C9 C10 -83.6(2) . . . . ?
C14 N2 C10 O2 -176.62(19) . . . . ?
C11 N2 C10 O2 -1.3(3) . . . . ?
C14 N2 C10 C9 0.3(3) . . . . ?
C11 N2 C10 C9 175.65(16) . . . . ?
N1 C9 C10 O2 -23.1(3) . . . . ?
C8 C9 C10 O2 89.7(2) . . . . ?
N1 C9 C10 N2 159.93(16) . . . . ?
C8 C9 C10 N2 -87.3(2) . . . . ?
C10 N2 C11 C12 178.89(18) . . . . ?
C14 N2 C11 C12 -5.1(2) . . . . ?
N2 C11 C12 C13 27.2(2) . . . . ?
C11 C12 C13 C14 -38.9(2) . . . . ?
C10 N2 C14 C13 156.73(18) . . . . ?
C11 N2 C14 C13 -19.0(2) . . . . ?
C12 C13 C14 N2 35.1(2) . . . . ?
